data_2007343
loop_
_publ_author_name
'D\"urichen, Peter'
'Bensch, Wolfgang'

_publ_section_title
;
 New Compounds Containing the Complex Anion [Ta~2~S~11~]^4{-^};
 <i>A</i>~4~Ta~2~S~11~ (<i>A</i> = Rb, Cs)
;
_journal_issue 6
_journal_name_full 'Acta Crystallographica Section C'
_journal_page_first 706
_journal_page_last 708
_journal_paper_doi 10.1107/S0108270197018404
_journal_volume 54
_journal_year 1998
_chemical_formula_moiety 'Cs4 Ta2 S11'
_chemical_formula_sum 'Cs4 S11 Ta2'
_chemical_formula_weight 1246.20
_chemical_name_common Tetra-Caesium-Di-Tantalum-Undeca-Sulfide
_chemical_name_systematic
;
 ?
;
_space_group_IT_number 29
_symmetry_cell_setting orthorhombic
_symmetry_space_group_name_Hall 'P 2c -2ac'
_symmetry_space_group_name_H-M 'P c a 21'
_audit_creation_method SHELXL
_cell_angle_alpha 90.00
_cell_angle_beta 90.00
_cell_angle_gamma 90.00
_cell_formula_units_Z 4
_cell_length_a 13.913(4)
_cell_length_b 7.989(2)
_cell_length_c 18.327(5)
_cell_measurement_reflns_used 94
_cell_measurement_temperature 293(2)
_cell_measurement_theta_max 26.7
_cell_measurement_theta_min 16.1
_cell_volume 2037.1(10)
_computing_cell_refinement DIF4
_computing_data_collection 'DIF4 (Stoe & Cie, 1992a)'
_computing_data_reduction 'REDU4 (Stoe & Cie, 1992b)'
_computing_molecular_graphics 'XP in SHELXTL/PC (Siemens, 1990)'
_computing_publication_material 'CIFTAB in SHELXL93'
_computing_structure_refinement 'SHELXL93 (Sheldrick, 1993)'
_computing_structure_solution 'SHELXS86 (Sheldrick, 1985)'
_diffrn_ambient_temperature 293(2)
_diffrn_measurement_device 'STOE AED-II'
_diffrn_measurement_method \w-2\q
_diffrn_radiation_monochromator graphite
_diffrn_radiation_source 'fine-focus sealed tube'
_diffrn_radiation_type MoK\a
_diffrn_radiation_wavelength 0.71073
_diffrn_reflns_av_R_equivalents 0.028
_diffrn_reflns_av_sigmaI/netI 0.026
_diffrn_reflns_limit_h_max 20
_diffrn_reflns_limit_h_min -2
_diffrn_reflns_limit_k_max 12
_diffrn_reflns_limit_k_min 0
_diffrn_reflns_limit_l_max 27
_diffrn_reflns_limit_l_min -5
_diffrn_reflns_number 5388
_diffrn_reflns_theta_max 32.45
_diffrn_reflns_theta_min 2.22
_diffrn_standards_decay_% negligible
_diffrn_standards_interval_time 120
_diffrn_standards_number 4
_exptl_absorpt_coefficient_mu 18.884
_exptl_absorpt_correction_T_max 0.068
_exptl_absorpt_correction_T_min 0.011
_exptl_absorpt_correction_type 'face indexed numerical'
_exptl_absorpt_process_details '(SHELXTL/PC, Siemens, 1990)'
_exptl_crystal_colour orange
_exptl_crystal_density_diffrn 4.063
_exptl_crystal_density_meas ?
_exptl_crystal_description 'rectangular block'
_exptl_crystal_F_000 2168
_exptl_crystal_size_max 0.46
_exptl_crystal_size_mid 0.44
_exptl_crystal_size_min 0.25
_refine_diff_density_max 4.078
_refine_diff_density_min -4.215
_refine_ls_abs_structure_details 'Flack (1983)'
_refine_ls_abs_structure_Flack 0.000(10)
_refine_ls_extinction_coef 0.00168(11)
_refine_ls_extinction_method SHELXL93
_refine_ls_goodness_of_fit_all 1.070
_refine_ls_goodness_of_fit_obs 1.090
_refine_ls_hydrogen_treatment none
_refine_ls_matrix_type full
_refine_ls_number_parameters 155
_refine_ls_number_reflns 4736
_refine_ls_number_restraints 0
_refine_ls_restrained_S_all 1.070
_refine_ls_restrained_S_obs 1.090
_refine_ls_R_factor_all 0.043
_refine_ls_R_factor_obs .038
_refine_ls_shift/esd_max -0.001
_refine_ls_shift/esd_mean 0.000
_refine_ls_structure_factor_coef Fsqd
_refine_ls_weighting_details 'w = 1/[\s^2^(Fo^2^)+(0.0807P)^2^] where P = (Fo^2^+2Fc^2^)/3'
_refine_ls_weighting_scheme calc
_refine_ls_wR_factor_all 0.104
_refine_ls_wR_factor_obs .101
_reflns_number_observed 4352
_reflns_number_total 4736
_reflns_observed_criterion I>2\s(I)
_cod_data_source_file jz1249.cif
_cod_data_source_block II
_cod_depositor_comments
;
The following automatic conversions were performed:

'_exptl_crystal_density_meas' value 'not measured' was changed to '?'
- the value is perceived as not measured.

Automatic conversion script
Id: cif_fix_values 3008 2015-01-20 13:52:24Z robertas 

The following automatic conversions were performed:

'_refine_ls_weighting_scheme' value 'calc w =
1/[\s^2^(Fo^2^)+(0.0807P)^2^] where P = (Fo^2^+2Fc^2^)/3' was changed
to 'calc'. New tag '_refine_ls_weighting_details' was created. The
value of the new tag was set to 'w = 1/[\s^2^(Fo^2^)+(0.0807P)^2^]
where P = (Fo^2^+2Fc^2^)/3'.

Automatic conversion script
Id: cif_fix_values 3143 2015-03-26 13:38:13Z robertas 
;
_cod_original_sg_symbol_Hall ' P 2c -2ac'
_cod_database_code 2007343

loop_
_symmetry_equiv_pos_as_xyz
'x, y, z'
'-x, -y, z+1/2'
'x+1/2, -y, z'
'-x+1/2, y, z+1/2'

loop_
_atom_site_aniso_label
_atom_site_aniso_U_11
_atom_site_aniso_U_22
_atom_site_aniso_U_33
_atom_site_aniso_U_12
_atom_site_aniso_U_13
_atom_site_aniso_U_23
Ta1 .01774(15) .01371(13) .0132(2) -.00064(10) -.00131(13) -.00087(13)
Ta2 .01503(14) .01715(14) .0127(2) -.00022(10) -.00132(12) -.00089(14)
S1 .0320(11) .0212(9) .0255(13) -.0015(9) -.0071(10) -.0065(10)
S2 .0291(11) .0212(9) .0297(14) .0082(9) -.0072(10) -.0014(10)
S3 .0187(9) .0228(9) .0226(13) -.0017(8) .0012(9) -.0049(10)
S4 .0248(10) .0178(8) .0160(9) .0061(7) -.0018(8) -.0011(8)
S5 .056(2) .0270(12) .0194(12) -.0087(13) -.0006(13) .0056(11)
S6 .0251(12) .0416(15) .035(2) -.0067(11) .0092(13) .0042(14)
S7 .0388(12) .0163(8) .0270(13) .0025(9) -.0028(11) -.0040(10)
S8 .0300(11) .0226(10) .0280(13) -.0029(9) .0037(11) .0011(10)
S9 .0243(11) .0318(11) .0191(12) -.0015(9) .0056(10) -.0049(10)
S10 .0273(11) .0230(10) .0200(11) -.0082(9) .0000(9) .0014(9)
S11 .0230(11) .0423(14) .0236(14) -.0014(10) -.0065(12) -.0061(12)
Cs1 .0311(3) .0226(2) .0287(3) -.0030(2) .0006(3) .0023(3)
Cs2 .0339(4) .0323(3) .0400(5) .0088(3) -.0003(3) -.0097(4)
Cs3 .0237(3) .0429(4) .0437(5) .0026(3) .0008(3) -.0149(4)
Cs4 .0279(3) .0264(3) .0312(3) -.0030(2) .0071(3) -.0045(3)

loop_
_atom_site_label
_atom_site_fract_x
_atom_site_fract_y
_atom_site_fract_z
_atom_site_U_iso_or_equiv
_atom_site_thermal_displace_type
_atom_site_calc_flag
_atom_site_refinement_flags
_atom_site_occupancy
_atom_site_disorder_group
_atom_site_type_symbol
Ta1 -.87581(3) -.22352(4) -.2868 .01489(9) Uani d . 1 . Ta
Ta2 -.92390(2) -.26404(4) -.47244(3) .01497(9) Uani d . 1 . Ta
Cs1 -.20897(5) -.18895(8) -.37859(6) .02747(14) Uani d . 1 . Cs
Cs2 -1.04575(6) .19735(11) -.22905(7) .0354(2) Uani d . 1 . Cs
Cs3 -.92667(5) -.18396(12) -.02831(7) .0368(2) Uani d . 1 . Cs
Cs4 -.73379(5) -.66128(9) -.12807(6) .02849(15) Uani d . 1 . Cs
S1 -.8119(2) -.0176(3) -.2201(2) .0262(5) Uani d . 1 . S
S2 -.7422(2) -.4187(3) -.3018(2) .0267(5) Uani d . 1 . S
S3 -.7537(2) -.2462(3) -.3860(2) .0214(5) Uani d . 1 . S
S4 -.9614(2) -.0484(3) -.3784(2) .0195(4) Uani d . 1 . S
S5 -.9314(3) -.4132(4) -.1880(2) .0341(7) Uani d . 1 . S
S6 -1.0353(2) -.2580(4) -.2323(2) .0338(7) Uani d . 1 . S
S7 -.8896(2) -.5627(3) -.4588(2) .0274(5) Uani d . 1 . S
S8 -.8304(2) -.0348(3) -.5273(2) .0269(5) Uani d . 1 . S
S9 -.8094(2) -.2666(4) -.5751(2) .0251(5) Uani d . 1 . S
S10 -.9711(2) -.4635(3) -.3740(2) .0234(5) Uani d . 1 . S
S11 -1.0597(2) -.2591(4) -.5363(2) .0296(6) Uani d . 1 . S

loop_
_atom_type_symbol
_atom_type_description
_atom_type_scat_dispersion_real
_atom_type_scat_dispersion_imag
_atom_type_scat_source
S S 0.1246 0.1234 'International Tables Vol C Tables 4.2.6.8 and 6.1.1.4'
Cs Cs -0.3680 2.1192 'International Tables Vol C Tables 4.2.6.8 and 6.1.1.4'
Ta Ta -0.7052 6.5227 'International Tables Vol C Tables 4.2.6.8 and 6.1.1.4'

loop_
_geom_angle_atom_site_label_1
_geom_angle_atom_site_label_2
_geom_angle_atom_site_label_3
_geom_angle
_geom_angle_publ_flag
S1 Ta1 S2 103.23(10) n
S1 Ta1 S6 102.73(12) n
S2 Ta1 S6 131.59(11) n
S1 Ta1 S5 100.04(12) n
S2 Ta1 S5 85.95(12) n
S6 Ta1 S5 49.63(13) n
S1 Ta1 S4 98.35(10) n
S2 Ta1 S4 130.35(10) n
S6 Ta1 S4 84.53(11) n
S5 Ta1 S4 133.28(11) n
S1 Ta1 S3 100.45(10) n
S2 Ta1 S3 49.70(10) n
S6 Ta1 S3 154.95(12) n
S5 Ta1 S3 134.32(11) n
S4 Ta1 S3 82.83(10) n
S1 Ta1 S10 174.63(9) n
S2 Ta1 S10 81.97(9) n
S6 Ta1 S10 74.27(11) n
S5 Ta1 S10 81.49(10) n
S4 Ta1 S10 77.05(8) n
S3 Ta1 S10 81.85(9) n
S11 Ta2 S7 103.69(12) n
S11 Ta2 S8 102.79(12) n
S7 Ta2 S8 131.65(10) n
S11 Ta2 S9 98.50(12) n
S7 Ta2 S9 86.80(10) n
S8 Ta2 S9 49.67(10) n
S11 Ta2 S4 100.03(11) n
S7 Ta2 S4 130.12(11) n
S8 Ta2 S4 83.03(10) n
S9 Ta2 S4 131.96(9) n
S11 Ta2 S10 99.69(11) n
S7 Ta2 S10 49.79(10) n
S8 Ta2 S10 155.45(10) n
S9 Ta2 S10 135.78(10) n
S4 Ta2 S10 83.46(9) n
S11 Ta2 S3 175.65(10) n
S7 Ta2 S3 80.22(9) n
S8 Ta2 S3 75.56(10) n
S9 Ta2 S3 83.53(10) n
S4 Ta2 S3 75.83(8) n
S10 Ta2 S3 81.31(9) n
S3 S2 Ta1 66.50(10) n
S2 S3 Ta1 63.79(12) n
S2 S3 Ta2 116.34(13) n
Ta1 S3 Ta2 80.96(8) n
Ta1 S4 Ta2 88.72(8) n
S6 S5 Ta1 64.28(12) n
S5 S6 Ta1 66.09(13) n
S10 S7 Ta2 66.35(11) n
S9 S8 Ta2 65.27(11) n
S8 S9 Ta2 65.07(12) n
S7 S10 Ta2 63.85(11) n
S7 S10 Ta1 115.16(13) n
Ta2 S10 Ta1 81.50(7) n

loop_
_geom_bond_atom_site_label_1
_geom_bond_atom_site_label_2
_geom_bond_site_symmetry_2
_geom_bond_distance
_geom_bond_publ_flag
Ta1 S1 . 2.234(3) y
Ta1 S2 . 2.442(3) y
Ta1 S6 . 2.449(3) y
Ta1 S5 . 2.485(3) y
Ta1 S4 . 2.488(3) y
Ta1 S3 . 2.496(3) y
Ta1 S10 . 2.826(3) y
Ta2 S11 . 2.223(3) y
Ta2 S7 . 2.446(3) y
Ta2 S8 . 2.461(3) y
Ta2 S9 . 2.465(3) y
Ta2 S4 . 2.493(3) y
Ta2 S10 . 2.496(3) y
Ta2 S3 . 2.853(3) y
S2 S3 . 2.076(4) y
S5 S6 . 2.071(5) y
S7 S10 . 2.081(4) y
S8 S9 . 2.069(4) y
